data_2214428
loop_
_publ_author_name
'Fang-Fang Jian'
'Xiao-Yan Ren '
'Yong-Qi Qin'
'Li-Hong Hu'

_publ_section_title 4-(Benzylideneamino)-3-(2-pyridyl)-1<i>H</i>-1,2,4-triazole-5(4<i>H</i>)-thione
_journal_coeditor_code WN2136
_journal_issue 7
_journal_name_full 'Acta Crystallographica Section E'
_journal_page_first o3056
_journal_page_last o3056
_journal_paper_doi 10.1107/S1600536807025573
_journal_volume 63
_journal_year 2007
_chemical_formula_iupac 'C14 H11 N5 S'
_chemical_formula_moiety 'C14 H11 N5 S'
_chemical_formula_sum 'C14 H11 N5 S'
_chemical_formula_weight 281.34
_chemical_melting_point 221.3
_chemical_name_systematic
;
4-(Benzylideneamino)-3-(2-pyridyl)-1H-1,2,4-triazole-5(4H)-thione
;
_space_group_IT_number 14
_symmetry_cell_setting monoclinic
_symmetry_space_group_name_Hall '-P 2ybc'
_symmetry_space_group_name_H-M 'P 1 21/c 1'
_atom_sites_solution_hydrogens geom
_atom_sites_solution_primary direct
_atom_sites_solution_secondary difmap
_audit_creation_method SHELXL-97
_cell_angle_alpha 90.00
_cell_angle_beta 128.408(19)
_cell_angle_gamma 90.00
_cell_formula_units_Z 4
_cell_length_a 9.2400(18)
_cell_length_b 14.217(3)
_cell_length_c 13.302(4)
_cell_measurement_reflns_used 25
_cell_measurement_temperature 295(2)
_cell_measurement_theta_max 14
_cell_measurement_theta_min 4
_cell_volume 1369.3(7)
_computing_cell_refinement 'CAD-4 Software'
_computing_data_collection 'CAD-4 Software (Enraf-Nonius, 1989)'
_computing_data_reduction 'NRCVAX (Gabe <i>et al.</i>,  1989)'
_computing_molecular_graphics 'SHELXTL/PC (Sheldrick, 1997b)'
_computing_publication_material 'WinGX (Farrugia, 1999)'
_computing_structure_refinement 'SHELXL97 (Sheldrick, 1997a)'
_computing_structure_solution 'SHELXS97 (Sheldrick, 1997a)'
_diffrn_ambient_temperature 295(2)
_diffrn_measured_fraction_theta_full 0.983
_diffrn_measured_fraction_theta_max 0.983
_diffrn_measurement_device_type 'Enraf-Nonius CAD-4'
_diffrn_measurement_method \w
_diffrn_radiation_monochromator graphite
_diffrn_radiation_source 'fine-focus sealed tube'
_diffrn_radiation_type MoK\a
_diffrn_radiation_wavelength 0.71073
_diffrn_reflns_av_R_equivalents 0.0593
_diffrn_reflns_av_sigmaI/netI 0.1279
_diffrn_reflns_limit_h_max 11
_diffrn_reflns_limit_h_min 0
_diffrn_reflns_limit_k_max 0
_diffrn_reflns_limit_k_min -16
_diffrn_reflns_limit_l_max 12
_diffrn_reflns_limit_l_min -16
_diffrn_reflns_number 3100
_diffrn_reflns_theta_full 26.97
_diffrn_reflns_theta_max 26.97
_diffrn_reflns_theta_min 2.42
_diffrn_standards_decay_% 0
_diffrn_standards_interval_count 100
_diffrn_standards_number 3
_exptl_absorpt_coefficient_mu 0.233
_exptl_absorpt_correction_type none
_exptl_crystal_colour yellow
_exptl_crystal_density_diffrn 1.365
_exptl_crystal_density_method 'not measured'
_exptl_crystal_description block
_exptl_crystal_F_000 584
_exptl_crystal_size_max 0.20
_exptl_crystal_size_mid 0.15
_exptl_crystal_size_min 0.11
_refine_diff_density_max 0.228
_refine_diff_density_min -0.203
_refine_ls_extinction_method none
_refine_ls_goodness_of_fit_ref 0.955
_refine_ls_hydrogen_treatment constr
_refine_ls_matrix_type full
_refine_ls_number_parameters 181
_refine_ls_number_reflns 2928
_refine_ls_number_restraints 0
_refine_ls_restrained_S_all 0.955
_refine_ls_R_factor_all 0.1908
_refine_ls_R_factor_gt 0.0468
_refine_ls_shift/su_max 0.000
_refine_ls_shift/su_mean 0.000
_refine_ls_structure_factor_coef Fsqd
_refine_ls_weighting_details 'calc w=1/[\s^2^(Fo^2^)+(0.0471P)^2^] where P=(Fo^2^+2Fc^2^)/3'
_refine_ls_weighting_scheme calc
_refine_ls_wR_factor_gt 0.0955
_refine_ls_wR_factor_ref 0.1291
_reflns_number_gt 1176
_reflns_number_total 2928
_reflns_threshold_expression I>2sigma(I)
_cod_data_source_file wn2136.cif
_cod_data_source_block I
_cod_depositor_comments
;
The following automatic conversions were performed:
'_symmetry_cell_setting' value 'Monoclinic' changed to 'monoclinic'
according to '/home/saulius/struct/CIF-dictionaries/cif_core.dic'
dictionary named 'cif_core.dic' version 2.4.1 from 2010-06-29.

Automatic conversion script
Id: cif_fix_enum 1527 2010-12-29 10:47:43Z saulius 

The following automatic conversions were performed:

'_symmetry_cell_setting' value 'Monoclinic' changed to 'monoclinic'
according to /home/saulius/struct/CIF-dictionaries/cif_core.dic
dictionary named 'cif_core.dic' version 2.4.1 from 2010-06-29.

Automatic conversion script
Id: cif_fix_values 1715 2011-07-08 13:25:40Z adriana 
;
_cod_original_sg_symbol_Hall '-P 2y bc'
_cod_original_sg_symbol_H-M 'P 21/c'
_cod_database_code 2214428
_cod_database_fobs_code 2214428

loop_
_symmetry_equiv_pos_as_xyz
'x, y, z'
'-x, y+1/2, -z+1/2'
'-x, -y, -z'
'x, -y-1/2, z-1/2'

loop_
_atom_site_type_symbol
_atom_site_label
_atom_site_fract_x
_atom_site_fract_y
_atom_site_fract_z
_atom_site_U_iso_or_equiv
_atom_site_adp_type
_atom_site_calc_flag
_atom_site_refinement_flags
_atom_site_occupancy
S S1 0.15884(15) 0.05229(6) -0.09184(9) 0.0697(3) Uani d . 1
N N1 0.3609(3) -0.11339(15) -0.0133(2) 0.0439(6) Uani d . 1
N N2 0.2915(3) -0.15678(16) -0.1301(2) 0.0466(7) Uani d . 1
N N3 0.4956(4) -0.11668(17) 0.1939(2) 0.0518(7) Uani d . 1
N N4 0.3887(4) -0.03778(17) 0.1356(2) 0.0550(7) Uani d . 1
H H4A 0.3777 0.0045 0.1767 0.066 Uiso calc R 1
N N5 0.6386(4) -0.40531(18) 0.2188(2) 0.0566(7) Uani d . 1
C C1 0.1107(4) -0.2359(2) -0.3790(3) 0.0573(9) Uani d . 1
H H1A 0.1192 -0.2748 -0.3194 0.069 Uiso calc R 1
C C2 0.0398(5) -0.2701(3) -0.4985(3) 0.0653(10) Uani d . 1
H H2B 0.0010 -0.3323 -0.5193 0.078 Uiso calc R 1
C C3 0.0262(5) -0.2125(3) -0.5872(3) 0.0717(11) Uani d . 1
H H3B -0.0216 -0.2363 -0.6676 0.086 Uiso calc R 1
C C4 0.0823(5) -0.1208(3) -0.5585(4) 0.0730(11) Uani d . 1
H H4B 0.0724 -0.0822 -0.6189 0.088 Uiso calc R 1
C C5 0.1541(5) -0.0858(2) -0.4383(3) 0.0594(10) Uani d . 1
H H5B 0.1921 -0.0234 -0.4184 0.071 Uiso calc R 1
C C6 0.1697(4) -0.1427(2) -0.3478(3) 0.0458(8) Uani d . 1
C C7 0.2484(4) -0.1028(2) -0.2216(3) 0.0477(8) Uani d . 1
H H7A 0.2668 -0.0383 -0.2083 0.057 Uiso calc R 1
C C8 0.3023(4) -0.03192(19) 0.0087(3) 0.0473(8) Uani d . 1
C C9 0.4751(4) -0.16280(19) 0.1012(3) 0.0439(8) Uani d . 1
C C10 0.5540(4) -0.2550(2) 0.1144(3) 0.0406(7) Uani d . 1
C C11 0.6108(4) -0.2834(2) 0.0441(3) 0.0569(9) Uani d . 1
H H11A 0.6021 -0.2427 -0.0141 0.068 Uiso calc R 1
C C12 0.6804(5) -0.3732(2) 0.0621(3) 0.0675(10) Uani d . 1
H H12A 0.7201 -0.3938 0.0164 0.081 Uiso calc R 1
C C13 0.5736(4) -0.3186(2) 0.2011(3) 0.0477(8) Uani d . 1
H H13A 0.5388 -0.2992 0.2502 0.057 Uiso calc R 1
C C14 0.6901(5) -0.4319(2) 0.1488(3) 0.0679(11) Uani d . 1
H H14A 0.7345 -0.4927 0.1590 0.081 Uiso calc R 1

loop_
_atom_site_aniso_label
_atom_site_aniso_U_11
_atom_site_aniso_U_22
_atom_site_aniso_U_33
_atom_site_aniso_U_12
_atom_site_aniso_U_13
_atom_site_aniso_U_23
S1 0.0892(7) 0.0522(5) 0.0663(6) 0.0178(5) 0.0476(6) 0.0108(5)
N1 0.0574(18) 0.0360(14) 0.0380(15) -0.0011(13) 0.0295(14) -0.0017(12)
N2 0.0561(19) 0.0466(15) 0.0359(15) -0.0005(13) 0.0279(14) -0.0018(13)
N3 0.0638(19) 0.0446(16) 0.0429(15) 0.0009(14) 0.0312(15) -0.0012(13)
N4 0.076(2) 0.0422(16) 0.0499(17) -0.0016(15) 0.0403(16) -0.0089(13)
N5 0.063(2) 0.0481(17) 0.0554(18) 0.0104(14) 0.0349(17) 0.0141(14)
C1 0.060(2) 0.063(2) 0.049(2) -0.0082(19) 0.034(2) -0.0011(18)
C2 0.066(3) 0.073(3) 0.053(2) -0.011(2) 0.036(2) -0.017(2)
C3 0.050(2) 0.122(4) 0.037(2) 0.004(2) 0.024(2) -0.005(2)
C4 0.075(3) 0.098(3) 0.051(2) 0.008(3) 0.041(2) 0.017(2)
C5 0.063(2) 0.067(2) 0.047(2) 0.0085(19) 0.033(2) 0.0136(18)
C6 0.042(2) 0.054(2) 0.039(2) 0.0049(16) 0.0238(17) 0.0068(16)
C7 0.055(2) 0.0437(18) 0.047(2) -0.0003(16) 0.0332(18) 0.0029(16)
C8 0.060(2) 0.0387(18) 0.0483(19) -0.0066(16) 0.0361(18) -0.0047(15)
C9 0.053(2) 0.0405(18) 0.0396(18) -0.0048(16) 0.0298(18) 0.0003(15)
C10 0.0418(19) 0.0408(17) 0.0349(17) -0.0020(15) 0.0216(16) 0.0026(14)
C11 0.073(3) 0.054(2) 0.055(2) 0.0044(18) 0.045(2) 0.0101(17)
C12 0.089(3) 0.063(2) 0.071(3) 0.016(2) 0.060(2) 0.007(2)
C13 0.051(2) 0.051(2) 0.0405(18) -0.0034(17) 0.0280(17) 0.0004(16)
C14 0.078(3) 0.049(2) 0.074(3) 0.0158(19) 0.046(2) 0.0077(19)

loop_
_atom_type_symbol
_atom_type_description
_atom_type_scat_dispersion_real
_atom_type_scat_dispersion_imag
_atom_type_scat_source
C C 0.0033 0.0016 'International Tables Vol C Tables 4.2.6.8 and 6.1.1.4'
H H 0.0000 0.0000 'International Tables Vol C Tables 4.2.6.8 and 6.1.1.4'
N N 0.0061 0.0033 'International Tables Vol C Tables 4.2.6.8 and 6.1.1.4'
S S 0.1246 0.1234 'International Tables Vol C Tables 4.2.6.8 and 6.1.1.4'

loop_
_geom_angle_atom_site_label_1
_geom_angle_atom_site_label_2
_geom_angle_atom_site_label_3
_geom_angle
C8 N1 C9 108.7(2)
C8 N1 N2 129.2(2)
C9 N1 N2 120.4(2)
C7 N2 N1 116.7(2)
C9 N3 N4 104.3(2)
C8 N4 N3 114.6(2)
C8 N4 H4A 122.7
N3 N4 H4A 122.7
C13 N5 C14 117.2(3)
C2 C1 C6 119.8(3)
C2 C1 H1A 120.1
C6 C1 H1A 120.1
C3 C2 C1 120.3(3)
C3 C2 H2B 119.9
C1 C2 H2B 119.9
C4 C3 C2 120.7(3)
C4 C3 H3B 119.7
C2 C3 H3B 119.7
C3 C4 C5 119.4(3)
C3 C4 H4B 120.3
C5 C4 H4B 120.3
C6 C5 C4 120.7(3)
C6 C5 H5B 119.6
C4 C5 H5B 119.6
C5 C6 C1 119.1(3)
C5 C6 C7 118.7(3)
C1 C6 C7 122.2(3)
N2 C7 C6 119.9(3)
N2 C7 H7A 120.1
C6 C7 H7A 120.1
N4 C8 N1 102.0(2)
N4 C8 S1 127.3(2)
N1 C8 S1 130.7(2)
N3 C9 N1 110.4(3)
N3 C9 C10 124.9(3)
N1 C9 C10 124.7(3)
C13 C10 C11 117.6(3)
C13 C10 C9 118.9(3)
C11 C10 C9 123.5(3)
C12 C11 C10 118.9(3)
C12 C11 H11A 120.6
C10 C11 H11A 120.6
C14 C12 C11 118.9(3)
C14 C12 H12A 120.5
C11 C12 H12A 120.5
N5 C13 C10 124.3(3)
N5 C13 H13A 117.8
C10 C13 H13A 117.8
N5 C14 C12 123.0(3)
N5 C14 H14A 118.5
C12 C14 H14A 118.5

loop_
_geom_bond_atom_site_label_1
_geom_bond_atom_site_label_2
_geom_bond_distance
S1 C8 1.666(3)
N1 C8 1.385(3)
N1 C9 1.389(3)
N1 N2 1.403(3)
N2 C7 1.275(3)
N3 C9 1.302(3)
N3 N4 1.372(3)
N4 C8 1.349(3)
N4 H4A 0.8600
N5 C13 1.327(4)
N5 C14 1.336(4)
C1 C2 1.378(4)
C1 C6 1.394(4)
C1 H1A 0.9300
C2 C3 1.376(4)
C2 H2B 0.9300
C3 C4 1.367(5)
C3 H3B 0.9300
C4 C5 1.388(4)
C4 H4B 0.9300
C5 C6 1.382(4)
C5 H5B 0.9300
C6 C7 1.467(4)
C7 H7A 0.9300
C9 C10 1.457(4)
C10 C13 1.386(4)
C10 C11 1.387(4)
C11 C12 1.382(4)
C11 H11A 0.9300
C12 C14 1.381(4)
C12 H12A 0.9300
C13 H13A 0.9300
C14 H14A 0.9300

loop_
_geom_hbond_atom_site_label_D
_geom_hbond_atom_site_label_H
_geom_hbond_atom_site_label_A
_geom_hbond_site_symmetry_A
_geom_hbond_distance_DH
_geom_hbond_distance_HA
_geom_hbond_distance_DA
_geom_hbond_angle_DHA
_geom_hbond_publ_flag
N4 H4A N5 2_655 0.86 1.96 2.823(4) 175 yes
C7 H7A S1 ? 0.93 2.64 3.209(4) 120 yes
C11 H11A N2 ? 0.93 2.57 2.970(4) 106 yes

loop_
_cod_related_entry_id
_cod_related_entry_database
_cod_related_entry_code
1 ChemSpider 5257542
